data_4118721
loop_
_publ_author_name
'Petr Nov\'ak'
'Anton Lishchynskyi'
'Vladimir V. Grushin'

_publ_section_title
;
 Trifluoromethylation of \a-Haloketones
;
_journal_name_full 'Journal of the American Chemical Society'
_journal_page_first 16167
_journal_page_last 16170
_journal_paper_doi 10.1021/ja307783w
_journal_volume 134
_journal_year 2012
_chemical_formula_sum 'C15 H11 F3 O'
_chemical_formula_weight 264.24
_chemical_name_systematic
; 
 ? 
;
_space_group_IT_number 60
_symmetry_cell_setting orthorhombic
_symmetry_space_group_name_Hall '-P 2n 2ab'
_symmetry_space_group_name_H-M 'P b c n'
_atom_sites_solution_hydrogens geom
_atom_sites_solution_primary direct
_atom_sites_solution_secondary difmap
_audit_creation_method SHELXL-97
_cell_angle_alpha 90.00
_cell_angle_beta 90.00
_cell_angle_gamma 90.00
_cell_formula_units_Z 8
_cell_length_a 15.0915(13)
_cell_length_b 11.3379(10)
_cell_length_c 14.1170(12)
_cell_measurement_reflns_used 3324
_cell_measurement_temperature 100(2)
_cell_measurement_theta_max 26.26
_cell_measurement_theta_min 2.67
_cell_volume 2415.5(4)
_computing_cell_refinement 'Bruker APEX2 v2011.4-0'
_computing_data_collection 'Bruker APEX2 v2011.4-0'
_computing_data_reduction 'Bruker SAINT V7.60A'
_computing_molecular_graphics 'Bruker SHELXTL'
_computing_publication_material 'Bruker SHELXTL'
_computing_structure_refinement 'SHELXS-97 (Sheldrick, 2008)'
_computing_structure_solution Sir2011
_diffrn_ambient_temperature 100(2)
_diffrn_detector_area_resol_mean 512
_diffrn_detector_type '4K CCD area detector APEX II'
_diffrn_measured_fraction_theta_full 0.992
_diffrn_measured_fraction_theta_max 0.983
_diffrn_measurement_device_type 'APEX DUO Kappa 4-axis goniometer'
_diffrn_measurement_method
;
 Fullsphere data collection, phi and omega scans
;
_diffrn_measurement_specimen_support 'magnetic support whith MicroMount'
_diffrn_radiation_monochromator 'Quazar MX Multilayer Optics'
_diffrn_radiation_type MoK\a
_diffrn_radiation_wavelength 0.71073
_diffrn_reflns_av_R_equivalents 0.0402
_diffrn_reflns_av_sigmaI/netI 0.0295
_diffrn_reflns_limit_h_max 16
_diffrn_reflns_limit_h_min -18
_diffrn_reflns_limit_k_max 14
_diffrn_reflns_limit_k_min -13
_diffrn_reflns_limit_l_max 17
_diffrn_reflns_limit_l_min -17
_diffrn_reflns_number 14544
_diffrn_reflns_theta_full 25.00
_diffrn_reflns_theta_max 26.44
_diffrn_reflns_theta_min 2.25
_diffrn_source 'Micorfocus source E025 IuS'
_diffrn_source_current 0.6
_diffrn_source_power 50
_diffrn_source_size '0.2 mm x 0.2 mm fine focus'
_diffrn_source_type 'Bruker APEX DUO'
_exptl_absorpt_coefficient_mu 0.121
_exptl_absorpt_correction_T_max 0.9531
_exptl_absorpt_correction_T_min 0.9418
_exptl_absorpt_correction_type empirical
_exptl_absorpt_process_details
; 
 SADABS Version 2008/1 Bruker-Nonius
 Blessing, Acta Cryst. (1995) A51 33-38
;
_exptl_crystal_colour colourless
_exptl_crystal_density_diffrn 1.453
_exptl_crystal_description plate
_exptl_crystal_F_000 1088
_exptl_crystal_size_max 0.25
_exptl_crystal_size_mid 0.25
_exptl_crystal_size_min 0.05
_refine_diff_density_max 0.333
_refine_diff_density_min -0.217
_refine_diff_density_rms 0.052
_refine_ls_extinction_method none
_refine_ls_goodness_of_fit_ref 1.008
_refine_ls_hydrogen_treatment noref
_refine_ls_matrix_type full
_refine_ls_number_parameters 172
_refine_ls_number_reflns 2452
_refine_ls_number_restraints 0
_refine_ls_restrained_S_all 1.008
_refine_ls_R_factor_all 0.0548
_refine_ls_R_factor_gt 0.0375
_refine_ls_shift/su_max 0.000
_refine_ls_shift/su_mean 0.000
_refine_ls_structure_factor_coef Fsqd
_refine_ls_weighting_details 'calc w=1/[\s^2^(Fo^2^)+(0.1000P)^2^+0.0000P] where P=(Fo^2^+2Fc^2^)/3'
_refine_ls_weighting_scheme calc
_refine_ls_wR_factor_gt 0.1175
_refine_ls_wR_factor_ref 0.1406
_reflns_number_gt 1894
_reflns_number_total 2452
_reflns_threshold_expression >2sigma(I)
_cod_data_source_file ja307783w_si_002.cif
_cod_data_source_block mo_pnb266b_pbcn
_cod_database_code 4118721

loop_
_symmetry_equiv_pos_as_xyz
'x, y, z'
'-x+1/2, -y+1/2, z+1/2'
'-x, y, -z+1/2'
'x+1/2, -y+1/2, -z'
'-x, -y, -z'
'x-1/2, y-1/2, -z-1/2'
'x, -y, z-1/2'
'-x-1/2, y-1/2, z'

loop_
_atom_site_label
_atom_site_type_symbol
_atom_site_fract_x
_atom_site_fract_y
_atom_site_fract_z
_atom_site_U_iso_or_equiv
_atom_site_adp_type
_atom_site_occupancy
_atom_site_symmetry_multiplicity
_atom_site_calc_flag
_atom_site_refinement_flags
C1 C 0.39518(12) 0.12221(15) 0.12974(11) 0.0255(4) Uani 1 1 d .
C2 C 0.30128(10) 0.16702(15) 0.12167(11) 0.0221(4) Uani 1 1 d .
H2A H 0.2949 0.2097 0.0609 0.026 Uiso 1 1 calc R
H2B H 0.2904 0.2242 0.1734 0.026 Uiso 1 1 calc R
C3 C 0.23143(11) 0.07138(14) 0.12639(9) 0.0198(4) Uani 1 1 d .
C4 C 0.13686(11) 0.10893(14) 0.12404(9) 0.0185(4) Uani 1 1 d .
C5 C 0.07137(12) 0.02264(15) 0.12679(9) 0.0224(4) Uani 1 1 d .
H5 H 0.0878 -0.0582 0.1296 0.027 Uiso 1 1 calc R
C6 C -0.01676(12) 0.05283(15) 0.12552(10) 0.0223(4) Uani 1 1 d .
H6 H -0.0604 -0.0075 0.1279 0.027 Uiso 1 1 calc R
C7 C -0.04341(11) 0.17109(14) 0.12070(9) 0.0186(4) Uani 1 1 d .
C8 C 0.02294(11) 0.25750(15) 0.11715(9) 0.0206(4) Uani 1 1 d .
H8 H 0.0067 0.3383 0.1132 0.025 Uiso 1 1 calc R
C9 C 0.11138(12) 0.22733(14) 0.11928(10) 0.0204(4) Uani 1 1 d .
H9 H 0.1553 0.2873 0.1175 0.024 Uiso 1 1 calc R
C10 C -0.13843(11) 0.20334(14) 0.12066(10) 0.0189(4) Uani 1 1 d .
C11 C -0.20178(10) 0.12633(14) 0.08298(11) 0.0219(4) Uani 1 1 d .
H11 H -0.1831 0.0538 0.0559 0.026 Uiso 1 1 calc R
C12 C -0.29122(10) 0.15388(15) 0.08445(11) 0.0245(4) Uani 1 1 d .
H12 H -0.3333 0.1002 0.0590 0.029 Uiso 1 1 calc R
C13 C -0.31929(12) 0.25989(17) 0.12308(10) 0.0250(4) Uani 1 1 d .
H13 H -0.3806 0.2790 0.1241 0.030 Uiso 1 1 calc R
C14 C -0.25757(11) 0.33798(15) 0.16022(11) 0.0238(4) Uani 1 1 d .
H14 H -0.2767 0.4108 0.1865 0.029 Uiso 1 1 calc R
C15 C -0.16814(11) 0.31028(14) 0.15910(11) 0.0216(4) Uani 1 1 d .
H15 H -0.1265 0.3644 0.1847 0.026 Uiso 1 1 calc R
F1 F 0.40905(7) 0.06253(9) 0.20954(7) 0.0369(3) Uani 1 1 d .
F2 F 0.41800(6) 0.05231(9) 0.05774(7) 0.0362(3) Uani 1 1 d .
F3 F 0.45171(7) 0.21331(10) 0.12954(8) 0.0404(3) Uani 1 1 d .
O1 O 0.25194(8) -0.03193(10) 0.13151(7) 0.0259(3) Uani 1 1 d .

loop_
_atom_site_aniso_label
_atom_site_aniso_U_11
_atom_site_aniso_U_22
_atom_site_aniso_U_33
_atom_site_aniso_U_23
_atom_site_aniso_U_13
_atom_site_aniso_U_12
C1 0.0306(10) 0.0148(8) 0.0312(9) 0.0006(7) -0.0006(7) -0.0014(7)
C2 0.0196(9) 0.0191(9) 0.0275(9) 0.0008(6) -0.0019(6) 0.0011(7)
C3 0.0255(10) 0.0185(9) 0.0155(7) 0.0002(6) -0.0009(6) 0.0011(7)
C4 0.0212(9) 0.0180(8) 0.0162(7) -0.0011(6) -0.0004(6) -0.0013(7)
C5 0.0264(10) 0.0145(8) 0.0262(8) 0.0009(6) 0.0001(6) 0.0005(7)
C6 0.0215(9) 0.0181(9) 0.0272(8) 0.0005(6) 0.0010(6) -0.0058(7)
C7 0.0216(9) 0.0185(8) 0.0158(7) -0.0008(6) -0.0017(6) -0.0020(7)
C8 0.0241(9) 0.0154(8) 0.0222(8) 0.0002(6) -0.0018(6) -0.0001(7)
C9 0.0225(9) 0.0172(9) 0.0215(8) -0.0004(6) -0.0003(6) -0.0042(7)
C10 0.0229(9) 0.0172(8) 0.0167(7) 0.0031(6) -0.0008(6) -0.0017(6)
C11 0.0252(10) 0.0185(8) 0.0219(8) 0.0013(6) -0.0008(6) -0.0017(7)
C12 0.0231(9) 0.0235(9) 0.0269(8) 0.0030(7) -0.0038(7) -0.0059(7)
C13 0.0202(9) 0.0279(9) 0.0267(9) 0.0051(7) 0.0006(7) 0.0000(7)
C14 0.0267(10) 0.0228(9) 0.0219(8) 0.0014(7) -0.0012(7) 0.0035(7)
C15 0.0244(9) 0.0198(8) 0.0205(7) 0.0004(6) -0.0026(6) -0.0020(7)
F1 0.0302(7) 0.0384(7) 0.0420(6) 0.0090(5) -0.0126(5) 0.0024(5)
F2 0.0305(7) 0.0323(6) 0.0458(6) -0.0043(5) 0.0106(5) 0.0053(5)
F3 0.0220(6) 0.0273(6) 0.0719(8) 0.0018(5) -0.0026(5) -0.0031(4)
O1 0.0273(7) 0.0174(7) 0.0330(7) 0.0008(5) -0.0009(5) 0.0021(5)

loop_
_atom_type_symbol
_atom_type_description
_atom_type_scat_dispersion_real
_atom_type_scat_dispersion_imag
_atom_type_scat_source
C C 0.0033 0.0016 'International Tables Vol C Tables 4.2.6.8 and 6.1.1.4'
H H 0.0000 0.0000 'International Tables Vol C Tables 4.2.6.8 and 6.1.1.4'
O O 0.0106 0.0060 'International Tables Vol C Tables 4.2.6.8 and 6.1.1.4'
F F 0.0171 0.0103 'International Tables Vol C Tables 4.2.6.8 and 6.1.1.4'

loop_
_geom_angle_atom_site_label_1
_geom_angle_atom_site_label_2
_geom_angle_atom_site_label_3
_geom_angle
F1 C1 F2 107.60(14)
F1 C1 F3 107.08(13)
F2 C1 F3 106.98(13)
F1 C1 C2 112.50(13)
F2 C1 C2 112.62(13)
F3 C1 C2 109.76(14)
C1 C2 C3 114.16(15)
O1 C3 C4 121.44(15)
O1 C3 C2 121.08(15)
C4 C3 C2 117.48(14)
C5 C4 C9 118.76(16)
C5 C4 C3 118.62(15)
C9 C4 C3 122.62(15)
C6 C5 C4 120.82(16)
C5 C6 C7 121.13(16)
C6 C7 C8 117.73(15)
C6 C7 C10 120.97(15)
C8 C7 C10 121.30(15)
C9 C8 C7 121.17(16)
C8 C9 C4 120.38(16)
C11 C10 C15 117.92(16)
C11 C10 C7 120.52(14)
C15 C10 C7 121.56(15)
C12 C11 C10 121.26(15)
C13 C12 C11 119.93(15)
C12 C13 C14 119.79(16)
C15 C14 C13 120.31(16)
C14 C15 C10 120.79(16)

loop_
_geom_bond_atom_site_label_1
_geom_bond_atom_site_label_2
_geom_bond_distance
C1 F1 1.3308(18)
C1 F2 1.3341(19)
C1 F3 1.340(2)
C1 C2 1.510(2)
C2 C3 1.514(2)
C3 O1 1.214(2)
C3 C4 1.490(2)
C4 C5 1.391(2)
C4 C9 1.398(2)
C5 C6 1.373(3)
C6 C7 1.402(2)
C7 C8 1.402(2)
C7 C10 1.480(2)
C8 C9 1.378(2)
C10 C11 1.400(2)
C10 C15 1.402(2)
C11 C12 1.386(2)
C12 C13 1.386(3)
C13 C14 1.388(2)
C14 C15 1.386(2)

loop_
_geom_torsion_atom_site_label_1
_geom_torsion_atom_site_label_2
_geom_torsion_atom_site_label_3
_geom_torsion_atom_site_label_4
_geom_torsion
F1 C1 C2 C3 -57.85(18)
F2 C1 C2 C3 63.96(17)
F3 C1 C2 C3 -176.96(12)
C1 C2 C3 O1 -3.4(2)
C1 C2 C3 C4 176.87(12)
O1 C3 C4 C5 -0.7(2)
C2 C3 C4 C5 179.01(12)
O1 C3 C4 C9 179.23(14)
C2 C3 C4 C9 -1.05(19)
C9 C4 C5 C6 -0.4(2)
C3 C4 C5 C6 179.50(12)
C4 C5 C6 C7 0.5(2)
C5 C6 C7 C8 0.1(2)
C5 C6 C7 C10 -179.16(12)
C6 C7 C8 C9 -0.6(2)
C10 C7 C8 C9 178.57(12)
C7 C8 C9 C4 0.7(2)
C5 C4 C9 C8 -0.2(2)
C3 C4 C9 C8 179.91(12)
C6 C7 C10 C11 -29.4(2)
C8 C7 C10 C11 151.43(14)
C6 C7 C10 C15 149.74(15)
C8 C7 C10 C15 -29.5(2)
C15 C10 C11 C12 -0.7(2)
C7 C10 C11 C12 178.42(13)
C10 C11 C12 C13 0.5(2)
C11 C12 C13 C14 0.0(2)
C12 C13 C14 C15 -0.2(2)
C13 C14 C15 C10 0.0(2)
C11 C10 C15 C14 0.5(2)
C7 C10 C15 C14 -178.66(14)

loop_
_cod_related_entry_id
_cod_related_entry_database
_cod_related_entry_code
1 ChemSpider 27187854
